data_1540021
loop_
_publ_author_name
'Nyawade, Eunice A.'
'Friedrich, Holger B.'
'Omondi, Bernard'
'Mpungose, Philani'

_publ_section_title
;
 Synthesis and Characterization of New
 (\h5-Cyclopentadienyl)dicarbonylruthenium(II) Amine Complexes: Their
 Application as Homogeneous Catalysts in Styrene Oxidation
;
_journal_issue 20
_journal_name_full Organometallics
_journal_page_first 4922
_journal_paper_doi 10.1021/acs.organomet.5b00564
_journal_volume 34
_journal_year 2015
_chemical_formula_moiety 'C10 H12 N O2 Ru, B F4'
_chemical_formula_sum 'C10 H12 B F4 N O2 Ru'
_chemical_formula_weight 366.09
_chemical_name_systematic
;
 ?
;
_space_group_crystal_system monoclinic
_space_group_IT_number 14
_space_group_name_Hall '-P 2yn'
_space_group_name_H-M_alt 'P 1 21/n 1'
_symmetry_space_group_name_Hall '-P 2yn'
_symmetry_space_group_name_H-M 'P 1 21/n 1'
_atom_sites_solution_hydrogens mixed
_audit_creation_method SHELXL-2013
_cell_angle_alpha 90
_cell_angle_beta 91.5250(10)
_cell_angle_gamma 90
_cell_formula_units_Z 4
_cell_length_a 8.7303(3)
_cell_length_b 9.7841(3)
_cell_length_c 15.4342(5)
_cell_measurement_reflns_used 25223
_cell_measurement_temperature 173(2)
_cell_measurement_theta_max 28.307
_cell_measurement_theta_min 2.465
_cell_volume 1317.89(7)
_computing_cell_refinement 'SAINT-plus (Bruker, 2012)'
_computing_data_collection 'APEX2 (Bruker, 2012)'
_computing_data_reduction 'SAINT-Plus and XPREP (Bruker, 2012)'
_computing_molecular_graphics 'ORTEP3 (Farrugia, 2012)'
_computing_publication_material 'WinGX (Farrugia, 2012)'
_computing_structure_refinement 'SHELXL-2013 (Sheldrick, 2013)'
_computing_structure_solution 'SHELXS-97 (Sheldrick, 2008)'
_diffrn_ambient_temperature 173(2)
_diffrn_measured_fraction_theta_full 1.000
_diffrn_measured_fraction_theta_max 0.999
_diffrn_measurement_device_type 'Bruker Smart ApexII CCD'
_diffrn_measurement_method '\f and \w scans'
_diffrn_radiation_type MoK\a
_diffrn_radiation_wavelength 0.71073
_diffrn_reflns_av_R_equivalents 0.0242
_diffrn_reflns_av_unetI/netI 0.0139
_diffrn_reflns_laue_measured_fraction_full 1.000
_diffrn_reflns_laue_measured_fraction_max 0.999
_diffrn_reflns_limit_h_max 11
_diffrn_reflns_limit_h_min -11
_diffrn_reflns_limit_k_max 13
_diffrn_reflns_limit_k_min -12
_diffrn_reflns_limit_l_max 20
_diffrn_reflns_limit_l_min -20
_diffrn_reflns_number 25223
_diffrn_reflns_point_group_measured_fraction_full 1.000
_diffrn_reflns_point_group_measured_fraction_max 0.999
_diffrn_reflns_theta_full 25.242
_diffrn_reflns_theta_max 28.307
_diffrn_reflns_theta_min 2.465
_diffrn_source 'fine-focus sealed tube'
_exptl_absorpt_coefficient_mu 1.232
_exptl_absorpt_correction_T_max 0.744
_exptl_absorpt_correction_T_min 0.698
_exptl_absorpt_correction_type multi-scan
_exptl_absorpt_process_details 'SADABS (Bruker, 2012)'
_exptl_crystal_colour colourless
_exptl_crystal_density_diffrn 1.845
_exptl_crystal_description block
_exptl_crystal_F_000 720
_exptl_crystal_size_max 0.360
_exptl_crystal_size_mid 0.250
_exptl_crystal_size_min 0.240
_refine_diff_density_max 0.850
_refine_diff_density_min -0.661
_refine_diff_density_rms 0.062
_refine_ls_extinction_method none
_refine_ls_goodness_of_fit_ref 1.050
_refine_ls_hydrogen_treatment mixed
_refine_ls_matrix_type full
_refine_ls_number_parameters 180
_refine_ls_number_reflns 3282
_refine_ls_number_restraints 0
_refine_ls_restrained_S_all 1.050
_refine_ls_R_factor_all 0.0223
_refine_ls_R_factor_gt 0.0195
_refine_ls_shift/su_max 0.001
_refine_ls_shift/su_mean 0.000
_refine_ls_structure_factor_coef Fsqd
_refine_ls_weighting_details 'w=1/[\s^2^(Fo^2^)+(0.0183P)^2^+1.2563P] where P=(Fo^2^+2Fc^2^)/3'
_refine_ls_weighting_scheme calc
_refine_ls_wR_factor_gt 0.0455
_refine_ls_wR_factor_ref 0.0475
_reflns_Friedel_coverage 0.000
_reflns_number_gt 3054
_reflns_number_total 3282
_reflns_threshold_expression 'I > 2\s(I)'
_cod_data_source_file om5b00564_si_003.cif
_cod_data_source_block shelx
_cod_depositor_comments 'Adding full bibliography for 1540021--1540022.cif.'
_cod_database_code 1540021
_shelx_space_group_comment
;
The symmetry employed for this shelxl refinement is uniquely defined
by the following loop, which should always be used as a source of
symmetry information in preference to the above space-group names.
They are only intended as comments.
;
_shelx_estimated_absorpt_t_min 0.665
_shelx_estimated_absorpt_t_max 0.756
_shelxl_version_number 2013-4

loop_
_space_group_symop_operation_xyz
'x, y, z'
'-x+1/2, y+1/2, -z+1/2'
'-x, -y, -z'
'x-1/2, -y-1/2, z-1/2'

loop_
_atom_site_label
_atom_site_type_symbol
_atom_site_fract_x
_atom_site_fract_y
_atom_site_fract_z
_atom_site_U_iso_or_equiv
_atom_site_adp_type
_atom_site_occupancy
_atom_site_site_symmetry_order
_atom_site_calc_flag
_atom_site_refinement_flags_posn
_atom_site_refinement_flags_adp
C1 C 0.5687(2) 0.17764(18) 0.98565(12) 0.0300(4) Uani 1 1 d . .
H1 H 0.6183 0.2100 1.0411 0.036 Uiso 1 1 calc R U
C2 C 0.4095(2) 0.1708(2) 0.96744(15) 0.0362(5) Uani 1 1 d . .
H2 H 0.3269 0.1971 1.0079 0.043 Uiso 1 1 calc R U
C3 C 0.3874(2) 0.1086(2) 0.88455(15) 0.0376(5) Uani 1 1 d . .
H3 H 0.2864 0.0853 0.8562 0.045 Uiso 1 1 calc R U
C4 C 0.5329(2) 0.07790(18) 0.85209(13) 0.0303(4) Uani 1 1 d . .
H4 H 0.5529 0.0305 0.7961 0.036 Uiso 1 1 calc R U
C5 C 0.6457(2) 0.12118(18) 0.91397(12) 0.0269(4) Uani 1 1 d . .
H5 H 0.7589 0.1080 0.9098 0.032 Uiso 1 1 calc R U
C6 C 0.6508(2) 0.44444(18) 0.90993(11) 0.0265(4) Uani 1 1 d . .
C7 C 0.3445(2) 0.42635(19) 0.86242(11) 0.0278(4) Uani 1 1 d . .
C8 C 0.4470(2) 0.3022(2) 0.67341(12) 0.0282(4) Uani 1 1 d . .
H8A H 0.3502 0.3500 0.6861 0.034 Uiso 1 1 calc R U
H8B H 0.4284 0.2028 0.6789 0.034 Uiso 1 1 calc R U
C9 C 0.4895(2) 0.3330(2) 0.58245(12) 0.0290(4) Uani 1 1 d . .
H9 H 0.5122 0.4251 0.5680 0.035 Uiso 1 1 calc R U
C10 C 0.4972(2) 0.2400(3) 0.52109(13) 0.0367(5) Uani 1 1 d . .
H10A H 0.4751 0.1471 0.5336 0.044 Uiso 1 1 calc R U
H10B H 0.5250 0.2658 0.4643 0.044 Uiso 1 1 calc R U
N1 N 0.56657(17) 0.34379(16) 0.73853(9) 0.0197(3) Uani 1 1 d . .
O1 O 0.73395(19) 0.52051(15) 0.94016(9) 0.0417(4) Uani 1 1 d . .
O2 O 0.23814(18) 0.49361(17) 0.86049(10) 0.0439(4) Uani 1 1 d . .
B1 B -0.0332(2) 0.2228(2) 0.75518(13) 0.0256(4) Uani 1 1 d . .
F1 F 0.0655(2) 0.25004(19) 0.69080(12) 0.0760(6) Uani 1 1 d . .
F2 F 0.03389(16) 0.13159(13) 0.81322(8) 0.0454(3) Uani 1 1 d . .
F3 F -0.07698(14) 0.34119(12) 0.79717(8) 0.0365(3) Uani 1 1 d . .
F4 F -0.16480(15) 0.15743(17) 0.72290(11) 0.0613(5) Uani 1 1 d . .
Ru1 Ru 0.51387(2) 0.30534(2) 0.87093(2) 0.01757(5) Uani 1 1 d . .
H1A H 0.650(3) 0.302(2) 0.7278(14) 0.029(6) Uiso 1 1 d . .
H1B H 0.582(2) 0.429(2) 0.7308(13) 0.026(5) Uiso 1 1 d . .

loop_
_atom_site_aniso_label
_atom_site_aniso_U_11
_atom_site_aniso_U_22
_atom_site_aniso_U_33
_atom_site_aniso_U_23
_atom_site_aniso_U_13
_atom_site_aniso_U_12
C1 0.0434(11) 0.0208(9) 0.0259(8) 0.0089(7) 0.0016(8) 0.0020(8)
C2 0.0361(10) 0.0250(10) 0.0483(12) 0.0152(9) 0.0183(9) 0.0033(8)
C3 0.0307(10) 0.0226(9) 0.0590(13) 0.0129(9) -0.0081(9) -0.0074(8)
C4 0.0448(11) 0.0118(8) 0.0343(9) 0.0009(7) -0.0003(8) 0.0007(8)
C5 0.0271(9) 0.0199(8) 0.0335(9) 0.0079(7) 0.0013(7) 0.0059(7)
C6 0.0383(10) 0.0220(8) 0.0192(7) 0.0035(6) -0.0015(7) -0.0003(8)
C7 0.0317(9) 0.0264(9) 0.0254(8) 0.0044(7) 0.0056(7) 0.0057(8)
C8 0.0256(9) 0.0344(10) 0.0241(8) -0.0012(7) -0.0057(7) -0.0053(7)
C9 0.0304(9) 0.0326(10) 0.0238(8) 0.0030(7) -0.0058(7) 0.0002(8)
C10 0.0311(10) 0.0518(13) 0.0268(9) -0.0055(9) -0.0057(8) 0.0048(10)
N1 0.0192(7) 0.0190(7) 0.0208(6) -0.0007(5) -0.0004(5) -0.0006(6)
O1 0.0606(10) 0.0327(8) 0.0310(7) -0.0009(6) -0.0139(7) -0.0167(7)
O2 0.0408(8) 0.0450(9) 0.0465(9) 0.0092(7) 0.0092(7) 0.0235(7)
B1 0.0243(9) 0.0275(10) 0.0252(9) 0.0021(8) 0.0013(7) 0.0049(8)
F1 0.0826(12) 0.0714(11) 0.0769(11) 0.0331(9) 0.0578(10) 0.0280(10)
F2 0.0587(8) 0.0318(7) 0.0450(7) 0.0086(6) -0.0122(6) 0.0085(6)
F3 0.0429(7) 0.0236(5) 0.0432(7) -0.0021(5) 0.0046(5) 0.0008(5)
F4 0.0333(7) 0.0718(10) 0.0778(10) -0.0481(9) -0.0199(7) 0.0166(7)
Ru1 0.01852(7) 0.01454(7) 0.01969(7) 0.00154(5) 0.00116(5) 0.00139(5)

loop_
_atom_type_symbol
_atom_type_description
_atom_type_scat_dispersion_real
_atom_type_scat_dispersion_imag
_atom_type_scat_source
C C 0.0033 0.0016 'International Tables Vol C Tables 4.2.6.8 and 6.1.1.4'
H H 0.0000 0.0000 'International Tables Vol C Tables 4.2.6.8 and 6.1.1.4'
N N 0.0061 0.0033 'International Tables Vol C Tables 4.2.6.8 and 6.1.1.4'
O O 0.0106 0.0060 'International Tables Vol C Tables 4.2.6.8 and 6.1.1.4'
B B 0.0013 0.0007 'International Tables Vol C Tables 4.2.6.8 and 6.1.1.4'
F F 0.0171 0.0103 'International Tables Vol C Tables 4.2.6.8 and 6.1.1.4'
Ru Ru -1.2594 0.8363 'International Tables Vol C Tables 4.2.6.8 and 6.1.1.4'

loop_
_geom_angle_atom_site_label_1
_geom_angle_atom_site_label_2
_geom_angle_atom_site_label_3
_geom_angle
C2 C1 C5 108.06(18)
C2 C1 Ru1 71.09(11)
C5 C1 Ru1 72.12(10)
C2 C1 H1 125.9
C5 C1 H1 125.9
Ru1 C1 H1 125.9
C1 C2 C3 107.96(18)
C1 C2 Ru1 71.57(11)
C3 C2 Ru1 72.36(11)
C1 C2 H2 125.9
C3 C2 H2 125.9
Ru1 C2 H2 125.9
C4 C3 C2 107.92(18)
C4 C3 Ru1 72.40(11)
C2 C3 Ru1 70.15(11)
C4 C3 H3 126.0
C2 C3 H3 126.0
Ru1 C3 H3 126.0
C3 C4 C5 108.26(18)
C3 C4 Ru1 70.93(11)
C5 C4 Ru1 70.74(10)
C3 C4 H4 125.8
C5 C4 H4 125.8
Ru1 C4 H4 125.8
C4 C5 C1 107.79(17)
C4 C5 Ru1 72.35(10)
C1 C5 Ru1 70.53(10)
C4 C5 H5 126.0
C1 C5 H5 126.0
Ru1 C5 H5 126.0
O1 C6 Ru1 173.55(15)
O2 C7 Ru1 175.78(17)
N1 C8 C9 113.12(15)
N1 C8 H8A 109.0
C9 C8 H8A 109.0
N1 C8 H8B 109.0
C9 C8 H8B 109.0
H8A C8 H8B 107.8
C10 C9 C8 123.8(2)
C10 C9 H9 118.1
C8 C9 H9 118.1
C9 C10 H10A 120.0
C9 C10 H10B 120.0
H10A C10 H10B 120.0
C8 N1 Ru1 115.62(11)
C8 N1 H1A 108.9(15)
Ru1 N1 H1A 107.8(15)
C8 N1 H1B 106.4(14)
Ru1 N1 H1B 110.1(14)
H1A N1 H1B 108(2)
F1 B1 F2 109.53(17)
F1 B1 F3 111.48(18)
F2 B1 F3 110.71(16)
F1 B1 F4 111.16(19)
F2 B1 F4 105.42(17)
F3 B1 F4 108.37(16)
C7 Ru1 C6 93.30(8)
C7 Ru1 N1 90.63(7)
C6 Ru1 N1 91.56(7)
C7 Ru1 C2 94.84(8)
C6 Ru1 C2 118.82(8)
N1 Ru1 C2 148.65(8)
C7 Ru1 C1 124.11(8)
C6 Ru1 C1 91.72(7)
N1 Ru1 C1 144.81(7)
C2 Ru1 C1 37.34(8)
C7 Ru1 C5 157.03(7)
C6 Ru1 C5 99.73(7)
N1 Ru1 C5 107.71(6)
C2 Ru1 C5 62.31(7)
C1 Ru1 C5 37.35(7)
C7 Ru1 C3 99.10(8)
C6 Ru1 C3 153.80(8)
N1 Ru1 C3 111.17(7)
C2 Ru1 C3 37.48(8)
C1 Ru1 C3 62.23(8)
C5 Ru1 C3 61.83(7)
C7 Ru1 C4 131.95(8)
C6 Ru1 C4 134.55(8)
N1 Ru1 C4 91.83(7)
C2 Ru1 C4 61.96(8)
C1 Ru1 C4 61.92(7)
C5 Ru1 C4 36.91(7)
C3 Ru1 C4 36.67(8)

loop_
_geom_bond_atom_site_label_1
_geom_bond_atom_site_label_2
_geom_bond_distance
C1 C2 1.412(3)
C1 C5 1.421(3)
C1 Ru1 2.2092(18)
C1 H1 1.0000
C2 C3 1.425(3)
C2 Ru1 2.2029(19)
C2 H2 1.0000
C3 C4 1.410(3)
C3 Ru1 2.2320(19)
C3 H3 1.0000
C4 C5 1.419(3)
C4 Ru1 2.2509(18)
C4 H4 1.0000
C5 Ru1 2.2300(17)
C5 H5 1.0000
C6 O1 1.132(2)
C6 Ru1 1.8989(19)
C7 O2 1.138(2)
C7 Ru1 1.8958(18)
C8 N1 1.487(2)
C8 C9 1.492(3)
C8 H8A 0.9900
C8 H8B 0.9900
C9 C10 1.316(3)
C9 H9 0.9500
C10 H10A 0.9500
C10 H10B 0.9500
N1 Ru1 2.1399(14)
N1 H1A 0.85(2)
N1 H1B 0.85(2)
B1 F1 1.359(2)
B1 F2 1.383(2)
B1 F3 1.386(2)
B1 F4 1.395(2)

loop_
_geom_torsion_atom_site_label_1
_geom_torsion_atom_site_label_2
_geom_torsion_atom_site_label_3
_geom_torsion_atom_site_label_4
_geom_torsion
C5 C1 C2 C3 0.6(2)
Ru1 C1 C2 C3 63.66(13)
C5 C1 C2 Ru1 -63.06(12)
C1 C2 C3 C4 -0.2(2)
Ru1 C2 C3 C4 62.96(13)
C1 C2 C3 Ru1 -63.15(13)
C2 C3 C4 C5 -0.3(2)
Ru1 C3 C4 C5 61.22(13)
C2 C3 C4 Ru1 -61.51(13)
C3 C4 C5 C1 0.7(2)
Ru1 C4 C5 C1 62.00(12)
C3 C4 C5 Ru1 -61.34(13)
C2 C1 C5 C4 -0.8(2)
Ru1 C1 C5 C4 -63.18(12)
C2 C1 C5 Ru1 62.40(13)
N1 C8 C9 C10 122.3(2)
C9 C8 N1 Ru1 179.32(13)
